data_7228675
loop_
_publ_author_name
'Liu, Zhanning'
'Liu, Chenxi'
'Li, Qiang'
'Chen, Jun'
'Xing, Xianran'

_publ_section_title
;
 Spring-like Motion Caused Large Anisotropic Thermal Expansion in
 Nonporous M(eim)2 (M=Zn, Cd)
;
_journal_name_full 'Phys. Chem. Chem. Phys.'
_journal_paper_doi 10.1039/C7CP03937A
_journal_year 2017
_chemical_formula_sum 'C5 H7 Cd0.5 N2'
_chemical_formula_weight 151.33
_chemical_name_systematic
; 
 ? 
;
_space_group_IT_number 154
_symmetry_cell_setting trigonal
_symmetry_space_group_name_Hall 'P 32 2"'
_symmetry_space_group_name_H-M 'P 32 2 1'
_atom_sites_solution_hydrogens geom
_atom_sites_solution_primary direct
_atom_sites_solution_secondary difmap
_audit_creation_method SHELXL-97
_audit_update_record
;
2017-06-07 deposited with the CCDC.
2017-07-11 downloaded from the CCDC.
;
_cell_angle_alpha 90.00
_cell_angle_beta 90.00
_cell_angle_gamma 120.00
_cell_formula_units_Z 6
_cell_length_a 8.6590(2)
_cell_length_b 8.6590(2)
_cell_length_c 13.7050(4)
_cell_measurement_reflns_used 3742
_cell_measurement_temperature 200(2)
_cell_measurement_theta_max 67.0231
_cell_measurement_theta_min 3.2308
_cell_volume 889.91(4)
_computing_cell_refinement 'Bruker FRAMBO'
_computing_data_collection 'Bruker FRAMBO'
_computing_data_reduction 'Bruker SAINT'
_computing_molecular_graphics 'Bruker SHELXTL'
_computing_publication_material 'Bruker SHELXTL'
_computing_structure_refinement 'SHELXL-97 (Sheldrick, 1997)'
_computing_structure_solution 'SHELXS-97 (Sheldrick, 1990)'
_diffrn_ambient_temperature 200(2)
_diffrn_measured_fraction_theta_full 0.997
_diffrn_measured_fraction_theta_max 0.997
_diffrn_measurement_device_type 'multiwire proportional'
_diffrn_measurement_method 'phi and omega scans'
_diffrn_radiation_monochromator graphite
_diffrn_radiation_source 'fine-focus sealed tube'
_diffrn_radiation_type CuK\a
_diffrn_radiation_wavelength 1.54178
_diffrn_reflns_av_R_equivalents 0.0348
_diffrn_reflns_av_sigmaI/netI 0.0217
_diffrn_reflns_limit_h_max 10
_diffrn_reflns_limit_h_min -10
_diffrn_reflns_limit_k_max 7
_diffrn_reflns_limit_k_min -10
_diffrn_reflns_limit_l_max 16
_diffrn_reflns_limit_l_min -15
_diffrn_reflns_number 4871
_diffrn_reflns_theta_full 67.39
_diffrn_reflns_theta_max 67.39
_diffrn_reflns_theta_min 5.90
_exptl_absorpt_coefficient_mu 14.450
_exptl_absorpt_correction_T_max 1.0000
_exptl_absorpt_correction_T_min 0.39170
_exptl_absorpt_correction_type multi-scan
_exptl_absorpt_process_details
;
CrysAlisPro, Agilent Technologies,
Version 1.171.35.11 (release 16-05-2011 CrysAlis171 .NET)
(compiled May 16 2011,17:55:39)
Empirical absorption correction using spherical harmonics,
 implemented in SCALE3 ABSPACK scaling algorithm.
;
_exptl_crystal_colour yellow
_exptl_crystal_density_diffrn 1.685
_exptl_crystal_density_method 'not measured'
_exptl_crystal_description block
_exptl_crystal_F_000 450
_exptl_crystal_size_max 0.4
_exptl_crystal_size_mid 0.2
_exptl_crystal_size_min 0.2
_refine_diff_density_max 0.529
_refine_diff_density_min -1.461
_refine_diff_density_rms 0.192
_refine_ls_abs_structure_details 'Flack H D (1983), Acta Cryst. A39, 876-881'
_refine_ls_abs_structure_Flack -0.005(15)
_refine_ls_extinction_method none
_refine_ls_goodness_of_fit_ref 1.208
_refine_ls_hydrogen_treatment mixed
_refine_ls_matrix_type full
_refine_ls_number_parameters 70
_refine_ls_number_reflns 1073
_refine_ls_number_restraints 0
_refine_ls_restrained_S_all 1.208
_refine_ls_R_factor_all 0.0256
_refine_ls_R_factor_gt 0.0256
_refine_ls_shift/su_max 0.000
_refine_ls_shift/su_mean 0.000
_refine_ls_structure_factor_coef Fsqd
_refine_ls_weighting_details 'calc w=1/[\s^2^(Fo^2^)+(0.0481P)^2^+0.2582P] where P=(Fo^2^+2Fc^2^)/3'
_refine_ls_weighting_scheme calc
_refine_ls_wR_factor_gt 0.0689
_refine_ls_wR_factor_ref 0.0689
_reflns_number_gt 1070
_reflns_number_total 1073
_reflns_threshold_expression >2sigma(I)
_cod_data_source_file c7cp03937a2.cif
_cod_data_source_block 200k-1204
_cod_depositor_comments
;
The following automatic conversions were performed:

'_symmetry_cell_setting' value 'Trigonal' changed to 'trigonal'
according to
/home/data/users/saulius/crontab/automatic-downloads/rss-feeds/RSC/lib/dictionaries/cif_core.dic
dictionary named 'cif_core.dic' version 2.4.2 from 2011-04-26.

Automatic conversion script
Id: cif_fix_values 4973 2017-02-22 13:04:09Z antanas 
;
_cod_original_sg_symbol_H-M P3(2)21
_cod_database_code 7228675

loop_
_symmetry_equiv_pos_as_xyz
'x, y, z'
'-y, x-y, z+2/3'
'-x+y, -x, z+1/3'
'x-y, -y, -z+1/3'
'-x, -x+y, -z+2/3'
'y, x, -z'

loop_
_atom_site_label
_atom_site_type_symbol
_atom_site_fract_x
_atom_site_fract_y
_atom_site_fract_z
_atom_site_U_iso_or_equiv
_atom_site_adp_type
_atom_site_occupancy
_atom_site_symmetry_multiplicity
_atom_site_calc_flag
_atom_site_refinement_flags
Cd1 Cd -0.53379(3) -0.53379(3) -0.5000 0.00717(15) Uani 1 2 d SD
N2 N -0.3346(4) -0.4240(4) -0.38313(19) 0.0138(7) Uani 1 1 d D
N1 N -0.6003(4) -0.7751(4) -0.5842(2) 0.0109(6) Uani 1 1 d .
C5 C -0.2165(6) -0.2461(6) -0.3671(3) 0.0185(9) Uani 1 1 d .
H5 H -0.2056 -0.1522 -0.4051 0.022 Uiso 1 1 calc R
C1 C -0.3053(5) -0.5112(5) -0.3115(3) 0.0117(8) Uani 1 1 d .
C2 C -0.4093(7) -0.7086(6) -0.2982(3) 0.0244(10) Uani 1 1 d .
H2A H -0.3268 -0.7520 -0.2876 0.029 Uiso 1 1 calc R
H2B H -0.4746 -0.7627 -0.3578 0.029 Uiso 1 1 calc R
C4 C -0.7695(5) -0.8877(6) -0.6198(3) 0.0156(9) Uani 1 1 d .
H4 H -0.8755 -0.9042 -0.5932 0.019 Uiso 1 1 calc R
C3 C -0.5392(9) -0.7678(9) -0.2143(4) 0.0553(19) Uani 1 1 d .
H3A H -0.6217 -0.7257 -0.2242 0.083 Uiso 1 1 calc R
H3B H -0.4752 -0.7196 -0.1545 0.083 Uiso 1 1 calc R
H3C H -0.6034 -0.8956 -0.2107 0.083 Uiso 1 1 calc R

loop_
_atom_site_aniso_label
_atom_site_aniso_U_11
_atom_site_aniso_U_22
_atom_site_aniso_U_33
_atom_site_aniso_U_23
_atom_site_aniso_U_13
_atom_site_aniso_U_12
Cd1 0.00794(17) 0.00794(17) 0.0031(2) -0.00012(6) 0.00012(6) 0.00210(14)
N2 0.0139(15) 0.0121(17) 0.0125(16) 0.0008(13) -0.0048(12) 0.0042(14)
N1 0.0090(14) 0.0110(16) 0.0088(15) -0.0049(12) 0.0008(12) 0.0020(12)
C5 0.025(3) 0.0070(18) 0.019(2) 0.0008(16) -0.0087(18) 0.0049(17)
C1 0.013(2) 0.010(2) 0.0099(18) -0.0014(15) -0.0011(15) 0.0047(18)
C2 0.026(2) 0.013(2) 0.029(2) 0.0008(17) -0.011(2) 0.0047(19)
C4 0.0080(18) 0.018(2) 0.018(2) -0.0057(16) 0.0017(15) 0.0042(16)
C3 0.051(4) 0.038(3) 0.032(3) 0.012(3) 0.003(3) -0.011(3)

loop_
_atom_type_symbol
_atom_type_description
_atom_type_scat_dispersion_real
_atom_type_scat_dispersion_imag
_atom_type_scat_source
C C 0.0181 0.0091 'International Tables Vol C Tables 4.2.6.8 and 6.1.1.4'
H H 0.0000 0.0000 'International Tables Vol C Tables 4.2.6.8 and 6.1.1.4'
N N 0.0311 0.0180 'International Tables Vol C Tables 4.2.6.8 and 6.1.1.4'
Cd Cd 0.1185 4.6533 'International Tables Vol C Tables 4.2.6.8 and 6.1.1.4'

loop_
_geom_angle_atom_site_label_1
_geom_angle_atom_site_label_2
_geom_angle_atom_site_label_3
_geom_angle
_geom_angle_site_symmetry_1
_geom_angle_site_symmetry_3
N2 Cd1 N2 104.77(17) 6_554 .
N2 Cd1 N1 124.87(13) 6_554 6_554
N2 Cd1 N1 99.74(12) . 6_554
N2 Cd1 N1 99.74(12) 6_554 .
N2 Cd1 N1 124.86(13) . .
N1 Cd1 N1 105.28(17) 6_554 .
C1 N2 C5 105.7(3) . .
C1 N2 Cd1 128.4(3) . .
C5 N2 Cd1 125.8(2) . .
C1 N1 C4 105.5(3) 2_444 .
C1 N1 Cd1 125.3(3) 2_444 .
C4 N1 Cd1 122.6(3) . .
C4 C5 N2 108.6(3) 3_545 .
N2 C1 N1 112.1(3) . 3_545
N2 C1 C2 124.1(3) . .
N1 C1 C2 123.8(3) 3_545 .
C1 C2 C3 113.7(4) . .
C5 C4 N1 108.0(3) 2_444 .

loop_
_geom_bond_atom_site_label_1
_geom_bond_atom_site_label_2
_geom_bond_distance
_geom_bond_site_symmetry_2
Cd1 N2 2.1920(17) 6_554
Cd1 N2 2.1920(17) .
Cd1 N1 2.196(3) 6_554
Cd1 N1 2.196(3) .
N2 C1 1.338(5) .
N2 C5 1.375(5) .
N1 C1 1.346(5) 2_444
N1 C4 1.381(5) .
C5 C4 1.360(6) 3_545
C1 N1 1.346(5) 3_545
C1 C2 1.492(6) .
C2 C3 1.509(8) .
C4 C5 1.360(6) 2_444
